data_9014188
loop_
_publ_author_name
'Zilber, R.'
'Durif, A.'
'Averbuch-Pouchot M'

_publ_section_title
;
 Structure of Ammonium Sulfate Tellurate Te (O H)6 (N H4)2 S O4
;
_journal_issue 3
_journal_name_full 'Acta Crystallographica, Section B'
_journal_page_first 650
_journal_page_last 652
_journal_paper_doi 10.1107/S0567740881003786
_journal_volume 37
_journal_year 1981
_chemical_formula_sum 'H6 N2 O10 S Te'
_space_group_IT_number 9
_symmetry_space_group_name_Hall 'C -2yc'
_symmetry_space_group_name_H-M 'C 1 c 1'
_cell_angle_alpha 90
_cell_angle_beta 106.75
_cell_angle_gamma 90
_cell_length_a 13.741
_cell_length_b 6.631
_cell_length_c 11.405
_cell_formula_units_Z 4
_cell_volume 995.093
_database_code_amcsd 0009734
_exptl_crystal_density_diffrn 2.361
_cod_duplicate_entry 1007064
_cod_original_formula_sum 'Te S O10 N2 H6'
_cod_database_code 9014188
_amcsd_formula_title 'H14 N2 O10 S Te'

loop_
_space_group_symop_operation_xyz
x,y,z
1/2+x,1/2+y,z
x,-y,1/2+z
1/2+x,1/2-y,1/2+z

loop_
_atom_site_label
_atom_site_fract_x
_atom_site_fract_y
_atom_site_fract_z
Te1 0.25000 0.24860 0.00000
S1 -0.00110 0.24050 0.24540
O1 0.92020 0.26300 0.11600
O2 0.08670 0.37500 0.23830
O3 0.03250 0.02900 0.25280
O4 0.45660 0.19500 0.83430
O5 0.38470 0.14700 0.07850
O6 0.21390 -0.01100 0.92860
O7 0.21800 0.15900 0.14020
O8 0.11430 0.33600 0.92480
O9 0.27030 0.48300 0.10290
O10 0.30050 0.38600 0.87860
N1 0.39800 0.23700 0.40750
N2 0.60470 0.24700 0.15170
H1 0.88900 0.52700 0.12800
H2 0.61500 0.62700 0.39400
H3 0.17300 0.20700 0.16100
H4 0.12000 0.60200 0.42200
H5 0.32900 0.52000 0.11300
H6 0.31300 0.42000 0.83900

loop_
_cod_related_entry_id
_cod_related_entry_database
_cod_related_entry_code
1 AMCSD 0009734
